data_4129132
loop_
_publ_author_name
'Wilde, Justin H.'
'Smith, Jacob A.'
'Dickie, Diane A.'
'Harman, W. Dean'

_publ_section_title
;
 Molybdenum-Promoted Synthesis of Isoquinuclidines with Bridgehead
 CF<sub>3</sub> Groups.
;
_journal_issue 47
_journal_name_full 'Journal of the American Chemical Society'
_journal_page_first 18890
_journal_page_last 18899
_journal_paper_doi 10.1021/jacs.9b10781
_journal_volume 141
_journal_year 2019
_chemical_formula_sum 'C27 H33 B F6 Mo N10 O5 S'
_chemical_formula_weight 830.44
_space_group_crystal_system monoclinic
_space_group_IT_number 14
_space_group_name_Hall '-P 2yn'
_space_group_name_H-M_alt 'P 1 21/n 1'
_atom_sites_solution_hydrogens mixed
_atom_sites_solution_primary dual
_cell_angle_alpha 90
_cell_angle_beta 100.239(4)
_cell_angle_gamma 90
_cell_formula_units_Z 4
_cell_length_a 14.228(3)
_cell_length_b 13.620(3)
_cell_length_c 18.353(4)
_cell_measurement_reflns_used 8637
_cell_measurement_temperature 150.(2)
_cell_measurement_theta_max 28.1307
_cell_measurement_theta_min 2.2553
_cell_volume 3499.9(13)
_computing_cell_refinement 'SAINT V8.38A (Bruker AXS Inc., 2017)'
_computing_data_collection 'Bruker Instrument Service v2017.5.0.0'
_computing_data_reduction 'SAINT V8.38A (Bruker AXS Inc., 2017)'
_computing_structure_refinement 'SHELXL-2016/6 (Sheldrick, 2016)'
_computing_structure_solution 'SHELXT 2014/5 (Sheldrick, 2014)'
_diffrn_ambient_temperature 150.(2)
_diffrn_detector_area_resol_mean 8.3333
_diffrn_measured_fraction_theta_full 0.997
_diffrn_measured_fraction_theta_max 0.997
_diffrn_measurement_device_type 'Bruker Kappa APEXII Duo'
_diffrn_measurement_method '\f and \w scans'
_diffrn_radiation_monochromator graphite
_diffrn_radiation_type 'Mo K\a'
_diffrn_radiation_wavelength 0.71073
_diffrn_reflns_av_R_equivalents 0.0492
_diffrn_reflns_av_unetI/netI 0.0453
_diffrn_reflns_limit_h_max 18
_diffrn_reflns_limit_h_min -19
_diffrn_reflns_limit_k_max 16
_diffrn_reflns_limit_k_min -18
_diffrn_reflns_limit_l_max 25
_diffrn_reflns_limit_l_min -23
_diffrn_reflns_number 42091
_diffrn_reflns_theta_full 29.61
_diffrn_reflns_theta_max 29.61
_diffrn_reflns_theta_min 1.67
_diffrn_source 'fine-focus sealed tube'
_exptl_absorpt_coefficient_mu 0.519
_exptl_absorpt_correction_T_max 0.93
_exptl_absorpt_correction_T_min 0.84
_exptl_absorpt_correction_type multi-scan
_exptl_absorpt_process_details
;
SADABS-2016/2 - Bruker AXS area detector scaling and absorption correction
;
_exptl_crystal_colour red
_exptl_crystal_density_diffrn 1.576
_exptl_crystal_density_method 'not measured'
_exptl_crystal_description block
_exptl_crystal_F_000 1688
_exptl_crystal_size_max 0.254
_exptl_crystal_size_mid 0.225
_exptl_crystal_size_min 0.136
_refine_diff_density_max 0.675
_refine_diff_density_min -0.684
_refine_ls_extinction_method none
_refine_ls_goodness_of_fit_ref 1.016
_refine_ls_hydrogen_treatment mixed
_refine_ls_matrix_type full
_refine_ls_number_parameters 469
_refine_ls_number_reflns 9816
_refine_ls_number_restraints 0
_refine_ls_restrained_S_all 1.016
_refine_ls_R_factor_all 0.0573
_refine_ls_R_factor_gt 0.0348
_refine_ls_shift/su_max 0.001
_refine_ls_shift/su_mean 0.000
_refine_ls_structure_factor_coef Fsqd
_refine_ls_weighting_details 'w=1/[\s^2^(Fo^2^)+(0.0332P)^2^+1.8620P] where P=(Fo^2^+2Fc^2^)/3'
_refine_ls_weighting_scheme calc
_refine_ls_wR_factor_gt 0.0731
_refine_ls_wR_factor_ref 0.0816
_reflns_number_gt 7414
_reflns_number_total 9816
_reflns_threshold_expression 'I > 2\s(I)'
_cod_data_source_file ja9b10781_si_001.cif
_cod_data_source_block 3
_cod_depositor_comments
;
The following automatic conversions were performed:

data item '_exptl_absorpt_correction_type' value 'Multi-Scan' was
changed to 'multi-scan' in accordance with the
/home/data/users/saulius/crontab/automatic-downloads/rss-feeds/ACS/lib/dictionaries/cif_core.dic
dictionary named 'cif_core.dic' version 2.4.2 last updated on
2011-04-26.

Automatic conversion script
Id: cif_fix_values 6909 2019-04-08 15:41:33Z antanas 

 Adding full bibliography for 4129132--4129146.cif.
;
_cod_original_sg_symbol_H-M 'P 21/n'
_cod_database_code 4129132

loop_
_space_group_symop_operation_xyz
'x, y, z'
'-x+1/2, y+1/2, -z+1/2'
'-x, -y, -z'
'x-1/2, -y-1/2, z-1/2'

loop_
_atom_site_type_symbol
_atom_site_label
_atom_site_fract_x
_atom_site_fract_y
_atom_site_fract_z
_atom_site_U_iso_or_equiv
_atom_site_adp_type
_atom_site_calc_flag
_atom_site_refinement_flags_adp
_atom_site_refinement_flags_posn
_atom_site_occupancy
Mo Mo1 0.16293(2) 0.57332(2) 0.39717(2) 0.01572(5) Uani d . . 1
F F004 0.29959(11) 0.82351(11) 0.61674(9) 0.0456(4) Uani d . . 1
F F007 0.17097(10) 0.77865(12) 0.65254(9) 0.0466(4) Uani d . . 1
F F008 0.30690(13) 0.72374(13) 0.70800(8) 0.0535(5) Uani d . . 1
O O1 0.24897(13) 0.76882(13) 0.43898(10) 0.0397(4) Uani d . . 1
N N1 -0.05748(12) 0.59332(13) 0.34247(10) 0.0219(4) Uani d . . 1
N N2 0.01583(12) 0.62611(13) 0.39586(9) 0.0202(4) Uani d . . 1
N N3 0.00857(12) 0.43105(14) 0.30899(9) 0.0211(4) Uani d . . 1
N N4 0.08733(12) 0.42982(13) 0.36449(9) 0.0201(3) Uani d . . 1
N N5 0.03473(12) 0.58365(13) 0.23968(9) 0.0211(4) Uani d . . 1
N N6 0.11987(12) 0.61200(13) 0.28046(9) 0.0195(4) Uani d . . 1
N N7 0.21478(12) 0.68937(13) 0.42096(9) 0.0204(4) Uani d . . 1
N N8 0.28814(12) 0.52047(13) 0.35123(9) 0.0188(4) Uani d . . 1
N N9 0.51108(14) 0.44845(15) 0.23779(11) 0.0300(5) Uani d . . 1
N N10 0.32854(12) 0.62173(14) 0.56910(9) 0.0211(4) Uani d . . 1
C C1 -0.13951(15) 0.63730(17) 0.35245(12) 0.0255(5) Uani d . . 1
H H1 -0.200547 0.626972 0.322773 0.031 Uiso calc U R 1
C C2 -0.12056(16) 0.69907(17) 0.41216(12) 0.0264(5) Uani d . . 1
H H2 -0.164525 0.739205 0.431939 0.032 Uiso calc U R 1
C C3 -0.02272(15) 0.69014(16) 0.43749(12) 0.0227(4) Uani d . . 1
H H3 0.011931 0.724698 0.478637 0.027 Uiso calc U R 1
C C4 -0.01657(17) 0.33873(17) 0.28875(12) 0.0267(5) Uani d . . 1
H H4 -0.068417 0.320284 0.251154 0.032 Uiso calc U R 1
C C5 0.04563(17) 0.27483(18) 0.33177(12) 0.0285(5) Uani d . . 1
H H5 0.045177 0.205122 0.329976 0.034 Uiso calc U R 1
C C6 0.10875(16) 0.33473(16) 0.37806(12) 0.0237(5) Uani d . . 1
H H6 0.160058 0.311701 0.414375 0.028 Uiso calc U R 1
C C7 0.03001(16) 0.61437(17) 0.16936(11) 0.0246(5) Uani d . . 1
H H7 -0.022088 0.603806 0.129959 0.029 Uiso calc U R 1
C C8 0.11306(16) 0.66363(17) 0.16389(12) 0.0266(5) Uani d . . 1
H H8 0.12964 0.693309 0.121072 0.032 Uiso calc U R 1
C C9 0.16725(15) 0.66036(16) 0.23474(12) 0.0224(4) Uani d . . 1
H H9 0.228967 0.688375 0.248718 0.027 Uiso calc U R 1
C C10 0.23599(15) 0.49322(16) 0.50060(11) 0.0211(4) Uani d . . 1
H H10 0.235436 0.433927 0.47326 0.025 Uiso calc U R 1
C C11 0.14716(15) 0.53739(16) 0.51336(11) 0.0200(4) Uani d . . 1
H H11 0.086233 0.514646 0.489662 0.024 Uiso calc U R 1
C C12 0.15894(15) 0.61852(17) 0.56489(11) 0.0223(4) Uani d . . 1
H H12 0.104436 0.642979 0.582286 0.027 Uiso calc U R 1
C C13 0.24436(15) 0.66075(16) 0.58916(11) 0.0216(4) Uani d . . 1
C C14 0.32191(15) 0.53974(16) 0.52935(11) 0.0209(4) Uani d . . 1
H H14 0.379356 0.51094 0.519888 0.025 Uiso calc U R 1
C C15 0.42264(16) 0.67034(18) 0.58942(13) 0.0293(5) Uani d . . 1
H H15A 0.47245 0.627553 0.576312 0.044 Uiso calc U R 1
H H15B 0.435721 0.683025 0.64283 0.044 Uiso calc U R 1
H H15C 0.422016 0.732602 0.562581 0.044 Uiso calc U R 1
C C16 0.25547(17) 0.7462(2) 0.64127(14) 0.0329(5) Uani d . . 1
C C17 0.28070(15) 0.44739(16) 0.30041(12) 0.0230(5) Uani d . . 1
H H17 0.222588 0.411451 0.290717 0.028 Uiso calc U R 1
C C18 0.35129(16) 0.42186(17) 0.26210(12) 0.0252(5) Uani d . . 1
H H18 0.34139 0.369034 0.227785 0.03 Uiso calc U R 1
C C19 0.43858(15) 0.47346(17) 0.27326(11) 0.0220(4) Uani d . . 1
C C20 0.44575(15) 0.55100(17) 0.32471(12) 0.0244(5) Uani d . . 1
H H20 0.502042 0.589887 0.334133 0.029 Uiso calc U R 1
C C21 0.37182(14) 0.57056(17) 0.36123(11) 0.0223(4) Uani d . . 1
H H21 0.379738 0.62289 0.396006 0.027 Uiso calc U R 1
C C22 0.50041(19) 0.3669(2) 0.18574(14) 0.0370(6) Uani d . . 1
H H22A 0.479983 0.308248 0.209613 0.055 Uiso calc U R 1
H H22B 0.561681 0.354009 0.170221 0.055 Uiso calc U R 1
H H22C 0.452359 0.383612 0.142313 0.055 Uiso calc U R 1
C C23 0.59601(17) 0.5096(2) 0.24285(15) 0.0365(6) Uani d . . 1
H H23A 0.580165 0.569497 0.213666 0.055 Uiso calc U R 1
H H23B 0.645804 0.473309 0.223569 0.055 Uiso calc U R 1
H H23C 0.619207 0.527109 0.294721 0.055 Uiso calc U R 1
B B1 -0.03766(17) 0.5285(2) 0.27810(13) 0.0225(5) Uani d . . 1
S S1 0.61656(4) 0.73250(4) 0.44377(3) 0.02205(11) Uani d . . 1
F F00C 0.58091(13) 0.91392(12) 0.40071(10) 0.0555(5) Uani d . . 1
F F003 0.51097(12) 0.86963(12) 0.49016(8) 0.0459(4) Uani d . . 1
F F006 0.45859(11) 0.81877(14) 0.37932(9) 0.0540(5) Uani d . . 1
O O2 0.55812(12) 0.66037(12) 0.47228(9) 0.0324(4) Uani d . . 1
O O3 0.63692(11) 0.71129(13) 0.37120(9) 0.0327(4) Uani d . . 1
O O4 0.69658(11) 0.76716(13) 0.49699(9) 0.0303(4) Uani d . . 1
C C24 0.53793(18) 0.8392(2) 0.42800(13) 0.0331(6) Uani d . . 1
O O5 0.0718(3) 0.0761(3) 0.4271(2) 0.1471(18) Uani d . . 1
C C25 0.1443(4) 0.0409(3) 0.4609(2) 0.0783(13) Uani d . . 1
C C26 0.1533(3) 0.0177(4) 0.5403(2) 0.0956(15) Uani d . . 1
H H26A 0.100469 0.048114 0.55987 0.143 Uiso calc U R 1
H H26B 0.214135 0.043246 0.567123 0.143 Uiso calc U R 1
H H26C 0.151265 -0.053626 0.546835 0.143 Uiso calc U R 1
C C27 0.2283(4) 0.0186(3) 0.4277(2) 0.113(2) Uani d . . 1
H H27A 0.236288 -0.052704 0.425257 0.17 Uiso calc U R 1
H H27B 0.285254 0.047544 0.457961 0.17 Uiso calc U R 1
H H27C 0.219546 0.046142 0.377566 0.17 Uiso calc U R 1
H H1A -0.1039(15) 0.5117(16) 0.2396(12) 0.019(6) Uiso d . . 1

loop_
_atom_site_aniso_label
_atom_site_aniso_U_11
_atom_site_aniso_U_22
_atom_site_aniso_U_33
_atom_site_aniso_U_12
_atom_site_aniso_U_13
_atom_site_aniso_U_23
Mo1 0.01622(8) 0.01565(9) 0.01549(8) 0.00039(7) 0.00338(6) 0.00065(7)
F004 0.0376(8) 0.0301(9) 0.0709(11) -0.0097(7) 0.0144(8) -0.0145(8)
F007 0.0343(8) 0.0435(10) 0.0668(11) -0.0026(7) 0.0219(8) -0.0247(8)
F008 0.0648(11) 0.0611(12) 0.0298(8) 0.0045(9) -0.0043(7) -0.0199(8)
O1 0.0495(11) 0.0215(9) 0.0499(11) -0.0125(8) 0.0135(9) -0.0054(8)
N1 0.0185(8) 0.0260(10) 0.0213(9) 0.0002(7) 0.0040(7) 0.0050(7)
N2 0.0193(8) 0.0226(10) 0.0194(8) 0.0017(7) 0.0056(7) 0.0039(7)
N3 0.0200(8) 0.0254(10) 0.0176(8) -0.0041(8) 0.0027(6) 0.0005(7)
N4 0.0211(8) 0.0205(9) 0.0178(8) -0.0020(7) 0.0013(6) 0.0020(7)
N5 0.0215(8) 0.0234(10) 0.0178(8) 0.0014(7) 0.0016(6) 0.0039(7)
N6 0.0183(8) 0.0215(9) 0.0191(8) 0.0000(7) 0.0044(7) 0.0024(7)
N7 0.0215(9) 0.0185(9) 0.0220(9) 0.0010(7) 0.0062(7) 0.0011(7)
N8 0.0196(8) 0.0181(9) 0.0191(8) 0.0007(7) 0.0042(7) -0.0017(7)
N9 0.0277(10) 0.0310(12) 0.0345(11) 0.0012(8) 0.0140(8) -0.0103(8)
N10 0.0193(9) 0.0240(10) 0.0193(9) -0.0005(7) 0.0015(7) 0.0002(7)
C1 0.0173(10) 0.0295(13) 0.0312(12) 0.0024(9) 0.0079(9) 0.0139(10)
C2 0.0250(11) 0.0255(12) 0.0316(12) 0.0068(9) 0.0130(9) 0.0101(9)
C3 0.0274(11) 0.0206(11) 0.0220(10) 0.0029(9) 0.0092(8) 0.0053(8)
C4 0.0296(12) 0.0276(13) 0.0219(11) -0.0091(10) 0.0022(9) -0.0023(9)
C5 0.0373(13) 0.0189(12) 0.0287(12) -0.0052(10) 0.0044(10) -0.0010(9)
C6 0.0281(11) 0.0194(11) 0.0231(11) -0.0017(9) 0.0033(9) 0.0019(8)
C7 0.0292(11) 0.0270(12) 0.0172(10) 0.0032(9) 0.0030(8) 0.0029(9)
C8 0.0329(12) 0.0279(13) 0.0207(11) 0.0030(10) 0.0097(9) 0.0048(9)
C9 0.0223(10) 0.0218(12) 0.0248(11) 0.0009(8) 0.0089(8) 0.0031(9)
C10 0.0254(11) 0.0188(11) 0.0179(10) 0.0025(8) 0.0007(8) 0.0000(8)
C11 0.0212(10) 0.0225(11) 0.0156(9) -0.0020(8) 0.0016(8) 0.0031(8)
C12 0.0239(10) 0.0263(12) 0.0177(10) 0.0022(9) 0.0065(8) 0.0043(9)
C13 0.0252(11) 0.0207(11) 0.0197(10) 0.0005(9) 0.0061(8) -0.0007(8)
C14 0.0238(10) 0.0214(11) 0.0169(10) 0.0049(8) 0.0021(8) 0.0030(8)
C15 0.0225(11) 0.0334(14) 0.0316(12) -0.0045(10) 0.0031(9) -0.0055(10)
C16 0.0294(12) 0.0343(15) 0.0359(13) -0.0025(10) 0.0078(10) -0.0096(11)
C17 0.0234(10) 0.0199(12) 0.0259(11) -0.0030(8) 0.0047(8) -0.0034(8)
C18 0.0303(11) 0.0203(11) 0.0262(11) -0.0004(9) 0.0080(9) -0.0071(9)
C19 0.0225(10) 0.0227(12) 0.0217(10) 0.0050(9) 0.0064(8) -0.0003(8)
C20 0.0202(10) 0.0270(13) 0.0263(11) -0.0021(8) 0.0047(8) -0.0054(9)
C21 0.0196(9) 0.0235(11) 0.0232(10) -0.0012(9) 0.0023(8) -0.0065(9)
C22 0.0372(14) 0.0374(16) 0.0394(14) 0.0068(11) 0.0152(11) -0.0135(12)
C23 0.0294(12) 0.0392(16) 0.0451(15) -0.0021(11) 0.0181(11) -0.0086(12)
B1 0.0204(11) 0.0272(14) 0.0195(11) -0.0025(10) 0.0022(9) 0.0036(10)
S1 0.0203(2) 0.0246(3) 0.0214(3) 0.0024(2) 0.00409(19) -0.0032(2)
F00C 0.0718(12) 0.0373(10) 0.0611(11) 0.0100(9) 0.0215(9) 0.0212(8)
F003 0.0579(10) 0.0444(10) 0.0383(8) 0.0268(8) 0.0163(7) -0.0010(7)
F006 0.0368(9) 0.0766(13) 0.0437(9) 0.0224(9) -0.0059(7) 0.0022(9)
O2 0.0326(9) 0.0293(10) 0.0373(9) -0.0017(7) 0.0113(7) 0.0003(7)
O3 0.0285(8) 0.0453(11) 0.0257(8) 0.0015(8) 0.0081(7) -0.0093(7)
O4 0.0248(8) 0.0347(10) 0.0298(9) 0.0008(7) 0.0004(7) -0.0081(7)
C24 0.0375(14) 0.0361(15) 0.0269(12) 0.0101(11) 0.0087(10) 0.0048(10)
O5 0.159(4) 0.106(3) 0.150(3) -0.025(3) -0.045(3) 0.081(3)
C25 0.131(4) 0.037(2) 0.063(2) -0.017(2) 0.004(3) 0.0181(17)
C26 0.101(3) 0.119(4) 0.074(3) 0.032(3) 0.035(2) 0.033(3)
C27 0.200(6) 0.078(3) 0.081(3) -0.083(4) 0.073(3) -0.042(2)

loop_
_atom_type_symbol
_atom_type_description
_atom_type_scat_dispersion_real
_atom_type_scat_dispersion_imag
_atom_type_scat_source
C C 0.0033 0.0016 'International Tables Vol C Tables 4.2.6.8 and 6.1.1.4'
H H 0.0000 0.0000 'International Tables Vol C Tables 4.2.6.8 and 6.1.1.4'
B B 0.0013 0.0007 'International Tables Vol C Tables 4.2.6.8 and 6.1.1.4'
F F 0.0171 0.0103 'International Tables Vol C Tables 4.2.6.8 and 6.1.1.4'
Mo Mo -1.6832 0.6857 'International Tables Vol C Tables 4.2.6.8 and 6.1.1.4'
N N 0.0061 0.0033 'International Tables Vol C Tables 4.2.6.8 and 6.1.1.4'
O O 0.0106 0.0060 'International Tables Vol C Tables 4.2.6.8 and 6.1.1.4'
S S 0.1246 0.1234 'International Tables Vol C Tables 4.2.6.8 and 6.1.1.4'

loop_
_geom_angle_atom_site_label_1
_geom_angle_atom_site_label_2
_geom_angle_atom_site_label_3
_geom_angle
N7 Mo1 N6 93.36(7)
N7 Mo1 N2 93.71(7)
N6 Mo1 N2 79.10(6)
N7 Mo1 N8 93.21(7)
N6 Mo1 N8 79.06(6)
N2 Mo1 N8 157.42(6)
N7 Mo1 C11 93.92(8)
N6 Mo1 C11 158.24(7)
N2 Mo1 C11 79.99(7)
N8 Mo1 C11 120.92(7)
N7 Mo1 N4 176.25(7)
N6 Mo1 N4 84.89(6)
N2 Mo1 N4 82.72(7)
N8 Mo1 N4 89.72(6)
C11 Mo1 N4 86.57(7)
N7 Mo1 C10 96.55(8)
N6 Mo1 C10 160.18(7)
N2 Mo1 C10 117.17(7)
N8 Mo1 C10 83.28(7)
C11 Mo1 C10 37.63(7)
N4 Mo1 C10 86.10(7)
C1 N1 N2 108.88(18)
C1 N1 B1 129.60(19)
N2 N1 B1 120.97(17)
C3 N2 N1 106.43(17)
C3 N2 Mo1 133.55(15)
N1 N2 Mo1 120.00(13)
C4 N3 N4 109.64(18)
C4 N3 B1 128.96(18)
N4 N3 B1 121.39(17)
C6 N4 N3 106.10(17)
C6 N4 Mo1 134.66(14)
N3 N4 Mo1 118.25(13)
C7 N5 N6 109.05(17)
C7 N5 B1 131.72(18)
N6 N5 B1 119.20(16)
C9 N6 N5 107.03(16)
C9 N6 Mo1 130.40(14)
N5 N6 Mo1 122.51(12)
O1 N7 Mo1 178.13(16)
C17 N8 C21 114.95(17)
C17 N8 Mo1 121.95(14)
C21 N8 Mo1 121.98(14)
C19 N9 C22 120.5(2)
C19 N9 C23 121.22(19)
C22 N9 C23 117.82(19)
C14 N10 C13 118.50(18)
C14 N10 C15 119.15(18)
C13 N10 C15 122.33(18)
N1 C1 C2 109.2(2)
N1 C1 H1 125.4
C2 C1 H1 125.4
C1 C2 C3 104.9(2)
C1 C2 H2 127.6
C3 C2 H2 127.6
N2 C3 C2 110.7(2)
N2 C3 H3 124.7
C2 C3 H3 124.7
N3 C4 C5 108.6(2)
N3 C4 H4 125.7
C5 C4 H4 125.7
C4 C5 C6 105.0(2)
C4 C5 H5 127.5
C6 C5 H5 127.5
N4 C6 C5 110.6(2)
N4 C6 H6 124.7
C5 C6 H6 124.7
N5 C7 C8 108.9(2)
N5 C7 H7 125.6
C8 C7 H7 125.6
C7 C8 C9 104.87(19)
C7 C8 H8 127.6
C9 C8 H8 127.6
N6 C9 C8 110.16(19)
N6 C9 H9 124.9
C8 C9 H9 124.9
C14 C10 C11 118.63(19)
C14 C10 Mo1 109.73(14)
C11 C10 Mo1 69.82(11)
C14 C10 H10 120.7
C11 C10 H10 120.7
Mo1 C10 H10 90.4
C12 C11 C10 114.73(18)
C12 C11 Mo1 115.91(14)
C10 C11 Mo1 72.55(11)
C12 C11 H11 122.6
C10 C11 H11 122.6
Mo1 C11 H11 82.7
C13 C12 C11 122.4(2)
C13 C12 H12 118.8
C11 C12 H12 118.8
C12 C13 N10 120.6(2)
C12 C13 C16 122.0(2)
N10 C13 C16 117.35(19)
N10 C14 C10 124.2(2)
N10 C14 H14 117.9
C10 C14 H14 117.9
N10 C15 H15A 109.5
N10 C15 H15B 109.5
H15A C15 H15B 109.5
N10 C15 H15C 109.5
H15A C15 H15C 109.5
H15B C15 H15C 109.5
F007 C16 F004 106.3(2)
F007 C16 F008 107.1(2)
F004 C16 F008 105.8(2)
F007 C16 C13 111.2(2)
F004 C16 C13 113.44(19)
F008 C16 C13 112.5(2)
N8 C17 C18 124.4(2)
N8 C17 H17 117.8
C18 C17 H17 117.8
C17 C18 C19 120.4(2)
C17 C18 H18 119.8
C19 C18 H18 119.8
N9 C19 C20 122.6(2)
N9 C19 C18 122.0(2)
C20 C19 C18 115.35(19)
C21 C20 C19 120.2(2)
C21 C20 H20 119.9
C19 C20 H20 119.9
N8 C21 C20 124.6(2)
N8 C21 H21 117.7
C20 C21 H21 117.7
N9 C22 H22A 109.5
N9 C22 H22B 109.5
H22A C22 H22B 109.5
N9 C22 H22C 109.5
H22A C22 H22C 109.5
H22B C22 H22C 109.5
N9 C23 H23A 109.5
N9 C23 H23B 109.5
H23A C23 H23B 109.5
N9 C23 H23C 109.5
H23A C23 H23C 109.5
H23B C23 H23C 109.5
N1 B1 N5 107.41(18)
N1 B1 N3 109.59(17)
N5 B1 N3 108.12(18)
N1 B1 H1A 111.1(11)
N5 B1 H1A 111.9(11)
N3 B1 H1A 108.6(12)
O4 S1 O3 115.31(10)
O4 S1 O2 114.43(10)
O3 S1 O2 114.94(10)
O4 S1 C24 103.57(11)
O3 S1 C24 103.36(11)
O2 S1 C24 102.88(11)
F00C C24 F003 107.8(2)
F00C C24 F006 107.3(2)
F003 C24 F006 107.4(2)
F00C C24 S1 111.04(17)
F003 C24 S1 111.92(16)
F006 C24 S1 111.13(18)
O5 C25 C27 123.7(5)
O5 C25 C26 120.7(5)
C27 C25 C26 115.6(4)
C25 C26 H26A 109.5
C25 C26 H26B 109.5
H26A C26 H26B 109.5
C25 C26 H26C 109.5
H26A C26 H26C 109.5
H26B C26 H26C 109.5
C25 C27 H27A 109.5
C25 C27 H27B 109.5
H27A C27 H27B 109.5
C25 C27 H27C 109.5
H27A C27 H27C 109.5
H27B C27 H27C 109.5

loop_
_geom_bond_atom_site_label_1
_geom_bond_atom_site_label_2
_geom_bond_distance
Mo1 N7 1.7660(19)
Mo1 N6 2.1851(17)
Mo1 N2 2.2092(18)
Mo1 N8 2.2217(17)
Mo1 C11 2.238(2)
Mo1 N4 2.2598(18)
Mo1 C10 2.274(2)
F004 C16 1.343(3)
F007 C16 1.331(3)
F008 C16 1.346(3)
O1 N7 1.208(2)
N1 C1 1.353(3)
N1 N2 1.373(2)
N1 B1 1.541(3)
N2 C3 1.339(3)
N3 C4 1.341(3)
N3 N4 1.374(2)
N3 B1 1.543(3)
N4 C6 1.344(3)
N5 C7 1.347(3)
N5 N6 1.362(2)
N5 B1 1.543(3)
N6 C9 1.339(3)
N8 C17 1.355(3)
N8 C21 1.356(3)
N9 C19 1.357(3)
N9 C22 1.455(3)
N9 C23 1.457(3)
N10 C14 1.328(3)
N10 C13 1.417(3)
N10 C15 1.481(3)
C1 C2 1.370(3)
C1 H1 0.95
C2 C3 1.393(3)
C2 H2 0.95
C3 H3 0.95
C4 C5 1.384(3)
C4 H4 0.95
C5 C6 1.387(3)
C5 H5 0.95
C6 H6 0.95
C7 C8 1.378(3)
C7 H7 0.95
C8 C9 1.389(3)
C8 H8 0.95
C9 H9 0.95
C10 C14 1.395(3)
C10 C11 1.456(3)
C10 H10 0.95
C11 C12 1.445(3)
C11 H11 0.95
C12 C13 1.347(3)
C12 H12 0.95
C13 C16 1.497(3)
C14 H14 0.95
C15 H15A 0.98
C15 H15B 0.98
C15 H15C 0.98
C17 C18 1.369(3)
C17 H17 0.95
C18 C19 1.410(3)
C18 H18 0.95
C19 C20 1.408(3)
C20 C21 1.370(3)
C20 H20 0.95
C21 H21 0.95
C22 H22A 0.98
C22 H22B 0.98
C22 H22C 0.98
C23 H23A 0.98
C23 H23B 0.98
C23 H23C 0.98
B1 H1A 1.10(2)
S1 O4 1.4414(16)
S1 O3 1.4418(16)
S1 O2 1.4439(17)
S1 C24 1.826(3)
F00C C24 1.330(3)
F003 C24 1.333(3)
F006 C24 1.339(3)
O5 C25 1.203(5)
C25 C27 1.467(7)
C25 C26 1.476(5)
C26 H26A 0.98
C26 H26B 0.98
C26 H26C 0.98
C27 H27A 0.98
C27 H27B 0.98
C27 H27C 0.98

loop_
_geom_torsion_atom_site_label_1
_geom_torsion_atom_site_label_2
_geom_torsion_atom_site_label_3
_geom_torsion_atom_site_label_4
_geom_torsion
C1 N1 N2 C3 -0.3(2)
B1 N1 N2 C3 171.98(18)
C1 N1 N2 Mo1 -178.82(13)
B1 N1 N2 Mo1 -6.6(2)
C4 N3 N4 C6 -0.7(2)
B1 N3 N4 C6 179.91(18)
C4 N3 N4 Mo1 169.54(13)
B1 N3 N4 Mo1 -9.8(2)
C7 N5 N6 C9 0.1(2)
B1 N5 N6 C9 -178.14(19)
C7 N5 N6 Mo1 -177.30(14)
B1 N5 N6 Mo1 4.5(3)
N2 N1 C1 C2 0.1(2)
B1 N1 C1 C2 -171.3(2)
N1 C1 C2 C3 0.1(2)
N1 N2 C3 C2 0.4(2)
Mo1 N2 C3 C2 178.63(14)
C1 C2 C3 N2 -0.3(2)
N4 N3 C4 C5 0.6(2)
B1 N3 C4 C5 179.9(2)
N3 C4 C5 C6 -0.2(2)
N3 N4 C6 C5 0.6(2)
Mo1 N4 C6 C5 -167.34(15)
C4 C5 C6 N4 -0.2(3)
N6 N5 C7 C8 -0.1(3)
B1 N5 C7 C8 177.8(2)
N5 C7 C8 C9 0.0(3)
N5 N6 C9 C8 0.0(2)
Mo1 N6 C9 C8 177.04(15)
C7 C8 C9 N6 0.0(3)
C14 C10 C11 C12 -9.0(3)
Mo1 C10 C11 C12 -111.07(17)
C14 C10 C11 Mo1 102.08(18)
C10 C11 C12 C13 11.0(3)
Mo1 C11 C12 C13 -70.8(2)
C11 C12 C13 N10 -4.9(3)
C11 C12 C13 C16 178.6(2)
C14 N10 C13 C12 -3.6(3)
C15 N10 C13 C12 174.9(2)
C14 N10 C13 C16 173.0(2)
C15 N10 C13 C16 -8.4(3)
C13 N10 C14 C10 5.5(3)
C15 N10 C14 C10 -173.1(2)
C11 C10 C14 N10 1.2(3)
Mo1 C10 C14 N10 78.4(2)
C12 C13 C16 F007 -6.6(3)
N10 C13 C16 F007 176.86(19)
C12 C13 C16 F004 -126.3(2)
N10 C13 C16 F004 57.1(3)
C12 C13 C16 F008 113.6(2)
N10 C13 C16 F008 -63.0(3)
C21 N8 C17 C18 1.6(3)
Mo1 N8 C17 C18 169.73(17)
N8 C17 C18 C19 -1.0(4)
C22 N9 C19 C20 179.3(2)
C23 N9 C19 C20 -9.0(3)
C22 N9 C19 C18 0.7(3)
C23 N9 C19 C18 172.3(2)
C17 C18 C19 N9 178.1(2)
C17 C18 C19 C20 -0.6(3)
N9 C19 C20 C21 -177.3(2)
C18 C19 C20 C21 1.4(3)
C17 N8 C21 C20 -0.7(3)
Mo1 N8 C21 C20 -168.81(17)
C19 C20 C21 N8 -0.8(4)
C1 N1 B1 N5 115.6(2)
N2 N1 B1 N5 -54.9(2)
C1 N1 B1 N3 -127.2(2)
N2 N1 B1 N3 62.3(2)
C7 N5 B1 N1 -121.6(2)
N6 N5 B1 N1 56.2(2)
C7 N5 B1 N3 120.3(2)
N6 N5 B1 N3 -62.0(2)
C4 N3 B1 N1 129.2(2)
N4 N3 B1 N1 -51.6(2)
C4 N3 B1 N5 -114.0(2)
N4 N3 B1 N5 65.2(2)
O4 S1 C24 F00C 60.98(19)
O3 S1 C24 F00C -59.6(2)
O2 S1 C24 F00C -179.57(17)
O4 S1 C24 F003 -59.6(2)
O3 S1 C24 F003 179.80(18)
O2 S1 C24 F003 59.9(2)
O4 S1 C24 F006 -179.66(16)
O3 S1 C24 F006 59.72(19)
O2 S1 C24 F006 -60.21(19)
